data_7203372
loop_
_publ_author_name
'Hawxwell, Samuel M.'
'Brammer, Lee'

_publ_section_title
;
 Solvent hydrolysis leads to an unusual Cu(ii) metal--organic framework
;
_journal_issue 6
_journal_name_full CrystEngComm
_journal_page_first 473
_journal_paper_doi 10.1039/b603274e
_journal_volume 8
_journal_year 2006
_chemical_formula_moiety 'C24 H16 O14 Zn3, 4(C3 H7 N O)'
_chemical_formula_sum 'C36 H44 N4 O18 Zn3'
_chemical_formula_weight 1016.86
_chemical_name_systematic
;
?
;
_space_group_IT_number 14
_symmetry_cell_setting monoclinic
_symmetry_space_group_name_Hall '-P 2ybc'
_symmetry_space_group_name_H-M 'P 1 21/c 1'
_atom_sites_solution_hydrogens geom
_atom_sites_solution_primary direct
_atom_sites_solution_secondary difmap
_audit_creation_method SHELXL-97
_cell_angle_alpha 90.00
_cell_angle_beta 108.577(6)
_cell_angle_gamma 90.00
_cell_formula_units_Z 2
_cell_length_a 12.8991(12)
_cell_length_b 9.7403(9)
_cell_length_c 18.2827(18)
_cell_measurement_reflns_used 1451
_cell_measurement_temperature 100(2)
_cell_measurement_theta_max 44.732
_cell_measurement_theta_min 7.492
_cell_volume 2177.4(4)
_computing_cell_refinement 'Bruker APEX 2'
_computing_data_collection 'Bruker APEX 2'
_computing_data_reduction 'Bruker SAINT'
_computing_molecular_graphics 'Bruker SHELXTL'
_computing_publication_material 'Bruker SHELXTL'
_computing_structure_refinement 'SHELXL-97 (Sheldrick, 1997)'
_computing_structure_solution 'SHELXS-97 (Sheldrick, 1990)'
_diffrn_ambient_temperature 100(2)
_diffrn_measured_fraction_theta_full 0.959
_diffrn_measured_fraction_theta_max 0.959
_diffrn_measurement_device_type 'CCD area detector'
_diffrn_measurement_method 'omega scans'
_diffrn_radiation_monochromator graphite
_diffrn_radiation_source synchrotron
_diffrn_radiation_type synchrotron
_diffrn_radiation_wavelength 0.84600
_diffrn_reflns_av_R_equivalents 0.0000
_diffrn_reflns_av_sigmaI/netI 0.2121
_diffrn_reflns_limit_h_max 15
_diffrn_reflns_limit_h_min -16
_diffrn_reflns_limit_k_max 12
_diffrn_reflns_limit_k_min 0
_diffrn_reflns_limit_l_max 23
_diffrn_reflns_limit_l_min 0
_diffrn_reflns_number 8751
_diffrn_reflns_theta_full 32.98
_diffrn_reflns_theta_max 32.98
_diffrn_reflns_theta_min 3.72
_exptl_absorpt_coefficient_mu 1.716
_exptl_absorpt_correction_T_max 0.9503
_exptl_absorpt_correction_T_min 0.8471
_exptl_absorpt_correction_type multi-scan
_exptl_absorpt_process_details sadabs
_exptl_crystal_colour colourless
_exptl_crystal_density_diffrn 1.551
_exptl_crystal_density_method 'not measured'
_exptl_crystal_description plate
_exptl_crystal_F_000 1044
_exptl_crystal_size_max 0.10
_exptl_crystal_size_mid 0.04
_exptl_crystal_size_min 0.03
_refine_diff_density_max 1.617
_refine_diff_density_min -1.280
_refine_diff_density_rms 0.153
_refine_ls_extinction_method none
_refine_ls_goodness_of_fit_ref 0.830
_refine_ls_hydrogen_treatment constr
_refine_ls_matrix_type full
_refine_ls_number_parameters 282
_refine_ls_number_reflns 8751
_refine_ls_number_restraints 0
_refine_ls_restrained_S_all 0.830
_refine_ls_R_factor_all 0.1420
_refine_ls_R_factor_gt 0.0668
_refine_ls_shift/su_max 0.001
_refine_ls_shift/su_mean 0.000
_refine_ls_structure_factor_coef Fsqd
_refine_ls_weighting_details 'calc w=1/[\s^2^(Fo^2^)+(0.0494P)^2^+0.0000P] where P=(Fo^2^+2Fc^2^)/3'
_refine_ls_weighting_scheme calc
_refine_ls_wR_factor_gt 0.1273
_refine_ls_wR_factor_ref 0.1451
_reflns_number_gt 4181
_reflns_number_total 8751
_reflns_threshold_expression >2sigma(I)
_cod_data_source_file b603274e.txt
_cod_data_source_block hkl5
_cod_depositor_comments
;
The following automatic conversions were performed:
'_symmetry_cell_setting' value 'Monoclinic' changed to 'monoclinic'
according to '/home/saulius/struct/CIF-dictionaries/cif_core.dic'
dictionary named 'cif_core.dic' version 2.4.1 from 2010-06-29.

Automatic conversion script
Id: cif_fix_enum 1527 2010-12-29 10:47:43Z saulius 
;
_cod_original_sg_symbol_H-M P2(1)/c
_cod_database_code 7203372

loop_
_symmetry_equiv_pos_as_xyz
'x, y, z'
'-x, y+1/2, -z+1/2'
'-x, -y, -z'
'x, -y-1/2, z-1/2'

loop_
_atom_site_label
_atom_site_type_symbol
_atom_site_fract_x
_atom_site_fract_y
_atom_site_fract_z
_atom_site_U_iso_or_equiv
_atom_site_adp_type
_atom_site_occupancy
_atom_site_symmetry_multiplicity
_atom_site_calc_flag
_atom_site_refinement_flags
_atom_site_disorder_assembly
_atom_site_disorder_group
Zn1 Zn 0.26552(5) 0.44779(6) -0.93549(4) 0.01933(17) Uani 1 1 d . . .
Zn2 Zn 0.0000 0.5000 -1.0000 0.0184(2) Uani 1 2 d S . .
O1 O 0.2528(3) 0.5456(4) -0.84549(19) 0.0238(9) Uani 1 1 d . . .
O2 O 0.0685(3) 0.5444(4) -0.8830(2) 0.0294(10) Uani 1 1 d . . .
O3 O 0.0896(3) 0.8593(3) -0.5356(2) 0.0253(9) Uani 1 1 d . . .
O4 O 0.2620(3) 0.9260(3) -0.52133(19) 0.0226(9) Uani 1 1 d . . .
C1 C 0.1622(5) 0.5708(5) -0.8365(3) 0.0228(13) Uani 1 1 d . . .
C2 C 0.1646(5) 0.6418(5) -0.7617(3) 0.0233(14) Uani 1 1 d . . .
C3 C 0.2640(5) 0.6822(5) -0.7102(3) 0.0239(13) Uani 1 1 d . . .
H3 H 0.3300 0.6609 -0.7203 0.029 Uiso 1 1 calc R . .
C4 C 0.2674(4) 0.7538(5) -0.6437(3) 0.0227(13) Uani 1 1 d . . .
H4 H 0.3355 0.7840 -0.6092 0.027 Uiso 1 1 calc R . .
C5 C 0.1723(5) 0.7806(5) -0.6279(3) 0.0216(13) Uani 1 1 d . . .
C6 C 0.0728(5) 0.7362(6) -0.6776(3) 0.0284(14) Uani 1 1 d . . .
H6 H 0.0073 0.7528 -0.6657 0.034 Uiso 1 1 calc R . .
C7 C 0.0692(5) 0.6669(6) -0.7452(3) 0.0299(15) Uani 1 1 d . . .
H7 H 0.0011 0.6371 -0.7799 0.036 Uiso 1 1 calc R . .
C8 C 0.1730(5) 0.8625(5) -0.5558(3) 0.0252(14) Uani 1 1 d . . .
O10 O 0.1226(3) 0.3462(3) -0.9948(2) 0.0259(10) Uani 1 1 d . . .
O11 O 0.2327(3) 0.2226(4) -0.9006(2) 0.0344(10) Uani 1 1 d . . .
C10 C 0.1448(5) 0.2311(6) -0.9552(3) 0.0245(14) Uani 1 1 d . . .
C11 C 0.0692(4) 0.1120(5) -0.9795(3) 0.0215(13) Uani 1 1 d . . .
C12 C 0.0824(5) 0.0003(6) -0.9296(3) 0.0336(15) Uani 1 1 d . . .
H12 H 0.1390 0.0010 -0.8813 0.040 Uiso 1 1 calc R . .
C13 C -0.0131(4) 0.1117(5) -1.0495(3) 0.0227(13) Uani 1 1 d . . .
H13 H -0.0222 0.1880 -1.0833 0.027 Uiso 1 1 calc R . .
O1W O 0.4203(3) 0.3978(3) -0.9149(2) 0.0327(10) Uani 1 1 d . . .
H1WA H 0.4637 0.4252 -0.8639 0.039 Uiso 1 1 d R . .
H1WB H 0.4306 0.3029 -0.9002 0.039 Uiso 1 1 d R . .
O1S O 0.4280(3) 0.4295(4) -1.1569(2) 0.0458(12) Uani 1 1 d . . .
N1S N 0.3125(4) 0.2607(5) -1.1466(3) 0.0381(14) Uani 1 1 d . . .
C1S C 0.3874(5) 0.3571(6) -1.1160(4) 0.0376(17) Uani 1 1 d . . .
H1S H 0.4106 0.3714 -1.0617 0.045 Uiso 1 1 calc R . .
C2S C 0.2704(6) 0.1752(7) -1.0968(4) 0.057(2) Uani 1 1 d . . .
H2S1 H 0.2829 0.0783 -1.1057 0.085 Uiso 1 1 calc R . .
H2S2 H 0.1918 0.1917 -1.1086 0.085 Uiso 1 1 calc R . .
H2S3 H 0.3083 0.1983 -1.0427 0.085 Uiso 1 1 calc R . .
C3S C 0.2748(6) 0.2340(8) -1.2278(4) 0.074(3) Uani 1 1 d . . .
H3S1 H 0.2845 0.3164 -1.2556 0.110 Uiso 1 1 calc R . .
H3S2 H 0.1971 0.2093 -1.2438 0.110 Uiso 1 1 calc R . .
H3S3 H 0.3169 0.1581 -1.2394 0.110 Uiso 1 1 calc R . .
O2S O 0.4736(3) 0.1361(4) -0.9066(3) 0.0417(12) Uani 1 1 d . . .
N2S N 0.4142(4) -0.0691(5) -0.8757(3) 0.0371(13) Uani 1 1 d . . .
C4S C 0.4489(5) 0.0583(7) -0.8598(4) 0.0440(17) Uani 1 1 d . . .
H4S H 0.4557 0.0933 -0.8100 0.053 Uiso 1 1 calc R . .
C5S C 0.3889(6) -0.1239(7) -0.9534(4) 0.060(2) Uani 1 1 d . . .
H5S1 H 0.3129 -0.1022 -0.9829 0.089 Uiso 1 1 calc R . .
H5S2 H 0.3989 -0.2237 -0.9509 0.089 Uiso 1 1 calc R . .
H5S3 H 0.4378 -0.0826 -0.9787 0.089 Uiso 1 1 calc R . .
C6S C 0.3845(6) -0.1537(7) -0.8190(4) 0.059(2) Uani 1 1 d . . .
H6S1 H 0.4260 -0.2397 -0.8109 0.088 Uiso 1 1 calc R . .
H6S2 H 0.3061 -0.1740 -0.8382 0.088 Uiso 1 1 calc R . .
H6S3 H 0.4016 -0.1038 -0.7700 0.088 Uiso 1 1 calc R . .

loop_
_atom_site_aniso_label
_atom_site_aniso_U_11
_atom_site_aniso_U_22
_atom_site_aniso_U_33
_atom_site_aniso_U_23
_atom_site_aniso_U_13
_atom_site_aniso_U_12
Zn1 0.0297(4) 0.0103(3) 0.0183(3) -0.0008(3) 0.0080(3) -0.0020(3)
Zn2 0.0298(5) 0.0096(4) 0.0160(5) -0.0006(4) 0.0077(5) -0.0042(4)
O1 0.029(2) 0.018(2) 0.024(2) -0.0044(17) 0.0069(18) 0.0009(18)
O2 0.040(3) 0.027(2) 0.020(2) -0.0043(18) 0.007(2) -0.007(2)
O3 0.042(3) 0.013(2) 0.029(2) -0.0042(17) 0.022(2) 0.0020(18)
O4 0.030(2) 0.018(2) 0.020(2) -0.0053(16) 0.0075(18) 0.0027(18)
C1 0.040(4) 0.010(3) 0.016(3) 0.004(2) 0.006(3) -0.001(3)
C2 0.032(4) 0.015(3) 0.024(3) 0.002(2) 0.010(3) 0.001(3)
C3 0.033(4) 0.024(3) 0.016(3) 0.000(3) 0.010(3) 0.002(3)
C4 0.025(3) 0.018(3) 0.025(3) -0.009(2) 0.008(3) -0.003(3)
C5 0.031(4) 0.015(3) 0.020(3) 0.000(2) 0.010(3) -0.001(3)
C6 0.026(4) 0.033(4) 0.030(4) -0.005(3) 0.014(3) 0.004(3)
C7 0.029(4) 0.030(4) 0.027(4) -0.009(3) 0.006(3) -0.002(3)
C8 0.043(4) 0.010(3) 0.023(3) 0.005(2) 0.012(3) 0.004(3)
O10 0.043(3) 0.008(2) 0.028(2) -0.0004(17) 0.014(2) -0.0022(17)
O11 0.041(3) 0.018(2) 0.041(3) -0.0017(19) 0.010(2) -0.0079(19)
C10 0.031(4) 0.017(3) 0.023(4) -0.004(3) 0.006(3) -0.003(3)
C11 0.035(4) 0.004(3) 0.025(3) 0.001(2) 0.010(3) -0.001(2)
C12 0.059(4) 0.018(3) 0.020(3) 0.002(3) 0.007(3) 0.000(3)
C13 0.037(4) 0.003(3) 0.028(3) 0.000(2) 0.010(3) -0.009(2)
O1W 0.032(2) 0.019(2) 0.042(3) -0.0007(19) 0.005(2) 0.0029(17)
O1S 0.065(3) 0.022(2) 0.047(3) -0.004(2) 0.012(2) -0.010(2)
N1S 0.065(4) 0.027(3) 0.023(3) -0.008(3) 0.015(3) -0.016(3)
C1S 0.049(5) 0.027(4) 0.035(4) -0.005(3) 0.010(3) 0.000(3)
C2S 0.093(6) 0.038(4) 0.053(5) -0.013(4) 0.044(5) -0.019(4)
C3S 0.105(7) 0.078(6) 0.033(5) 0.000(4) 0.015(4) -0.048(5)
O2S 0.047(3) 0.023(2) 0.057(3) 0.005(2) 0.019(2) -0.001(2)
N2S 0.055(4) 0.017(3) 0.043(3) -0.003(2) 0.020(3) -0.003(3)
C4S 0.044(4) 0.038(4) 0.052(5) 0.002(4) 0.019(4) -0.002(4)
C5S 0.087(6) 0.035(4) 0.045(5) -0.011(4) 0.004(4) 0.003(4)
C6S 0.081(6) 0.040(5) 0.062(5) 0.015(4) 0.033(4) 0.004(4)

loop_
_atom_type_symbol
_atom_type_description
_atom_type_scat_dispersion_real
_atom_type_scat_dispersion_imag
_atom_type_scat_source
C C 0.0033 0.0016 'International Tables Vol C Tables 4.2.6.8 and 6.1.1.4'
H H 0.0000 0.0000 'International Tables Vol C Tables 4.2.6.8 and 6.1.1.4'
O O 0.0106 0.0060 'International Tables Vol C Tables 4.2.6.8 and 6.1.1.4'
Zn Zn 0.2839 1.4301 'International Tables Vol C Tables 4.2.6.8 and 6.1.1.4'
N N 0.0061 0.0033 'International Tables Vol C Tables 4.2.6.8 and 6.1.1.4'

loop_
_geom_angle_atom_site_label_1
_geom_angle_atom_site_label_2
_geom_angle_atom_site_label_3
_geom_angle
_geom_angle_site_symmetry_1
_geom_angle_site_symmetry_3
_geom_angle_publ_flag
O1 Zn1 O1W 108.16(16) . . ?
O1 Zn1 O4 112.16(14) . 4_575 ?
O1W Zn1 O4 94.06(15) . 4_575 ?
O1 Zn1 O10 112.00(14) . . ?
O1W Zn1 O10 131.39(14) . . ?
O4 Zn1 O10 95.17(14) 4_575 . ?
O1 Zn1 O11 98.92(14) . . ?
O1W Zn1 O11 88.69(14) . . ?
O4 Zn1 O11 146.05(14) 4_575 . ?
O10 Zn1 O11 59.35(13) . . ?
O3 Zn2 O3 180.00(17) 4_575 2_543 ?
O3 Zn2 O2 95.17(15) 4_575 . ?
O3 Zn2 O2 84.83(14) 2_543 . ?
O3 Zn2 O2 84.83(14) 4_575 3_563 ?
O3 Zn2 O2 95.17(15) 2_543 3_563 ?
O2 Zn2 O2 180.000(1) . 3_563 ?
O3 Zn2 O10 90.06(14) 4_575 3_563 ?
O3 Zn2 O10 89.94(14) 2_543 3_563 ?
O2 Zn2 O10 88.08(14) . 3_563 ?
O2 Zn2 O10 91.92(14) 3_563 3_563 ?
O3 Zn2 O10 89.94(14) 4_575 . ?
O3 Zn2 O10 90.06(14) 2_543 . ?
O2 Zn2 O10 91.92(14) . . ?
O2 Zn2 O10 88.08(14) 3_563 . ?
O10 Zn2 O10 180.00(19) 3_563 . ?
C1 O1 Zn1 122.5(3) . . ?
C1 O2 Zn2 137.4(4) . . ?
C8 O3 Zn2 135.5(3) . 2_553 ?
C8 O4 Zn1 118.8(3) . 4_576 ?
O1 C1 O2 127.1(5) . . ?
O1 C1 C2 116.9(5) . . ?
O2 C1 C2 116.0(5) . . ?
C7 C2 C3 120.0(5) . . ?
C7 C2 C1 120.8(5) . . ?
C3 C2 C1 119.3(5) . . ?
C2 C3 C4 120.1(5) . . ?
C2 C3 H3 119.9 . . ?
C4 C3 H3 119.9 . . ?
C5 C4 C3 119.9(5) . . ?
C5 C4 H4 120.0 . . ?
C3 C4 H4 120.0 . . ?
C4 C5 C6 120.4(5) . . ?
C4 C5 C8 121.2(5) . . ?
C6 C5 C8 118.4(5) . . ?
C5 C6 C7 119.6(5) . . ?
C5 C6 H6 120.2 . . ?
C7 C6 H6 120.2 . . ?
C2 C7 C6 119.9(5) . . ?
C2 C7 H7 120.0 . . ?
C6 C7 H7 120.0 . . ?
O3 C8 O4 126.1(5) . . ?
O3 C8 C5 118.2(5) . . ?
O4 C8 C5 115.7(5) . . ?
C10 O10 Zn1 96.8(3) . . ?
C10 O10 Zn2 130.1(3) . . ?
Zn1 O10 Zn2 102.07(14) . . ?
C10 O11 Zn1 85.3(3) . . ?
O11 C10 O10 118.6(5) . . ?
O11 C10 C11 121.8(5) . . ?
O10 C10 C11 119.5(5) . . ?
C13 C11 C12 120.2(5) . . ?
C13 C11 C10 121.1(5) . . ?
C12 C11 C10 118.7(5) . . ?
C13 C12 C11 120.0(5) 3_553 . ?
C13 C12 H12 120.0 3_553 . ?
C11 C12 H12 120.0 . . ?
C11 C13 C12 119.8(5) . 3_553 ?
C11 C13 H13 120.1 . . ?
C12 C13 H13 120.1 3_553 . ?
Zn1 O1W H1WA 110.9 . . ?
Zn1 O1W H1WB 109.4 . . ?
H1WA O1W H1WB 90.5 . . ?
C1S N1S C3S 121.6(5) . . ?
C1S N1S C2S 120.1(5) . . ?
C3S N1S C2S 118.2(5) . . ?
O1S C1S N1S 121.8(6) . . ?
O1S C1S H1S 119.1 . . ?
N1S C1S H1S 119.1 . . ?
N1S C2S H2S1 109.5 . . ?
N1S C2S H2S2 109.5 . . ?
H2S1 C2S H2S2 109.5 . . ?
N1S C2S H2S3 109.5 . . ?
H2S1 C2S H2S3 109.5 . . ?
H2S2 C2S H2S3 109.5 . . ?
N1S C3S H3S1 109.5 . . ?
N1S C3S H3S2 109.5 . . ?
H3S1 C3S H3S2 109.5 . . ?
N1S C3S H3S3 109.5 . . ?
H3S1 C3S H3S3 109.5 . . ?
H3S2 C3S H3S3 109.5 . . ?
C4S N2S C5S 121.0(6) . . ?
C4S N2S C6S 121.3(6) . . ?
C5S N2S C6S 117.2(5) . . ?
O2S C4S N2S 124.0(7) . . ?
O2S C4S H4S 118.0 . . ?
N2S C4S H4S 118.0 . . ?
N2S C5S H5S1 109.5 . . ?
N2S C5S H5S2 109.5 . . ?
H5S1 C5S H5S2 109.5 . . ?
N2S C5S H5S3 109.5 . . ?
H5S1 C5S H5S3 109.5 . . ?
H5S2 C5S H5S3 109.5 . . ?
N2S C6S H6S1 109.5 . . ?
N2S C6S H6S2 109.5 . . ?
H6S1 C6S H6S2 109.5 . . ?
N2S C6S H6S3 109.5 . . ?
H6S1 C6S H6S3 109.5 . . ?
H6S2 C6S H6S3 109.5 . . ?

loop_
_geom_bond_atom_site_label_1
_geom_bond_atom_site_label_2
_geom_bond_distance
_geom_bond_site_symmetry_2
_geom_bond_publ_flag
Zn1 O1 1.953(3) . ?
Zn1 O1W 1.972(3) . ?
Zn1 O4 1.983(3) 4_575 ?
Zn1 O10 2.069(4) . ?
Zn1 O11 2.361(4) . ?
Zn2 O3 2.029(3) 4_575 ?
Zn2 O3 2.029(3) 2_543 ?
Zn2 O2 2.082(3) . ?
Zn2 O2 2.082(3) 3_563 ?
Zn2 O10 2.158(3) 3_563 ?
Zn2 O10 2.158(3) . ?
O1 C1 1.255(6) . ?
O2 C1 1.262(6) . ?
O3 C8 1.245(6) . ?
O3 Zn2 2.029(3) 2_553 ?
O4 C8 1.278(6) . ?
O4 Zn1 1.983(3) 4_576 ?
C1 C2 1.525(7) . ?
C2 C7 1.379(7) . ?
C2 C3 1.383(7) . ?
C3 C4 1.391(6) . ?
C3 H3 0.9500 . ?
C4 C5 1.372(7) . ?
C4 H4 0.9500 . ?
C5 C6 1.385(7) . ?
C5 C8 1.537(7) . ?
C6 C7 1.397(7) . ?
C6 H6 0.9500 . ?
C7 H7 0.9500 . ?
O10 C10 1.315(6) . ?
O11 C10 1.253(6) . ?
C10 C11 1.489(7) . ?
C11 C13 1.377(7) . ?
C11 C12 1.395(7) . ?
C12 C13 1.385(7) 3_553 ?
C12 H12 0.9500 . ?
C13 C12 1.385(7) 3_553 ?
C13 H13 0.9500 . ?
O1W H1WA 0.9600 . ?
O1W H1WB 0.9600 . ?
O1S C1S 1.258(7) . ?
N1S C1S 1.335(7) . ?
N1S C3S 1.430(7) . ?
N1S C2S 1.460(7) . ?
C1S H1S 0.9500 . ?
C2S H2S1 0.9800 . ?
C2S H2S2 0.9800 . ?
C2S H2S3 0.9800 . ?
C3S H3S1 0.9800 . ?
C3S H3S2 0.9800 . ?
C3S H3S3 0.9800 . ?
O2S C4S 1.257(7) . ?
N2S C4S 1.320(7) . ?
N2S C5S 1.453(7) . ?
N2S C6S 1.468(7) . ?
C4S H4S 0.9500 . ?
C5S H5S1 0.9800 . ?
C5S H5S2 0.9800 . ?
C5S H5S3 0.9800 . ?
C6S H6S1 0.9800 . ?
C6S H6S2 0.9800 . ?
C6S H6S3 0.9800 . ?

loop_
_geom_hbond_atom_site_label_D
_geom_hbond_atom_site_label_H
_geom_hbond_atom_site_label_A
_geom_hbond_distance_DH
_geom_hbond_distance_HA
_geom_hbond_distance_DA
_geom_hbond_angle_DHA
_geom_hbond_site_symmetry_A
O1W H1WA O1S 0.96 1.94 2.597(5) 123.6 3_663
O1W H1WB O2S 0.96 1.73 2.632(5) 154.5 .
